data_7216687
loop_
_publ_author_name
'Ding, Tao'
'Ren, Li-Di'
'Du, Xiao-Di'
'Quan, Li'
'Gao, Zi-Wei'
'Zhang, Wei-Qiang'
'Zheng, Chang-Zheng'

_publ_section_title
;
 Six new coordination polymers based on a tritopic pyridyldicarboxylate
 ligand: structural, magnetic and sorption properties
;
_journal_issue 33
_journal_name_full CrystEngComm
_journal_page_first 7790
_journal_paper_doi 10.1039/C4CE00890A
_journal_volume 16
_journal_year 2014
_chemical_formula_sum 'C44 H36 Co2 N4 O12'
_chemical_formula_weight 930.63
_chemical_name_systematic
; 
 ? 
;
_space_group_IT_number 2
_symmetry_cell_setting triclinic
_symmetry_space_group_name_Hall '-P 1'
_symmetry_space_group_name_H-M 'P -1'
_atom_sites_solution_hydrogens geom
_atom_sites_solution_primary direct
_atom_sites_solution_secondary difmap
_audit_creation_method SHELXL-97
_cell_angle_alpha 96.548(4)
_cell_angle_beta 99.122(4)
_cell_angle_gamma 113.712(4)
_cell_formula_units_Z 2
_cell_length_a 9.690(3)
_cell_length_b 11.998(4)
_cell_length_c 19.891(7)
_cell_measurement_reflns_used 9978
_cell_measurement_temperature 296(2)
_cell_measurement_theta_max 28.0965
_cell_measurement_theta_min 2.545
_cell_volume 2049.7(12)
_computing_structure_refinement 'SHELXL-97 (Sheldrick, 1997)'
_computing_structure_solution 'SHELXS-97 (Sheldrick, 1990)'
_diffrn_ambient_temperature 296(2)
_diffrn_measured_fraction_theta_full 0.998
_diffrn_measured_fraction_theta_max 0.998
_diffrn_radiation_monochromator graphite
_diffrn_radiation_source 'fine-focus sealed tube'
_diffrn_radiation_type MoK\a
_diffrn_radiation_wavelength 0.71073
_diffrn_reflns_av_R_equivalents 0.0309
_diffrn_reflns_av_sigmaI/netI 0.0300
_diffrn_reflns_limit_h_max 11
_diffrn_reflns_limit_h_min -11
_diffrn_reflns_limit_k_max 14
_diffrn_reflns_limit_k_min -14
_diffrn_reflns_limit_l_max 23
_diffrn_reflns_limit_l_min -23
_diffrn_reflns_number 29779
_diffrn_reflns_theta_full 25.00
_diffrn_reflns_theta_max 25.00
_diffrn_reflns_theta_min 2.30
_exptl_absorpt_coefficient_mu 0.880
_exptl_absorpt_correction_T_max 0.768
_exptl_absorpt_correction_T_min 0.710
_exptl_absorpt_correction_type multi-scan
_exptl_absorpt_process_details sadabs
_exptl_crystal_colour purple
_exptl_crystal_density_diffrn 1.508
_exptl_crystal_density_method 'not measured'
_exptl_crystal_description block
_exptl_crystal_F_000 956
_exptl_crystal_size_max 0.4
_exptl_crystal_size_mid 0.4
_exptl_crystal_size_min 0.3
_refine_diff_density_max 0.942
_refine_diff_density_min -0.607
_refine_diff_density_rms 0.114
_refine_ls_extinction_method none
_refine_ls_goodness_of_fit_ref 1.129
_refine_ls_hydrogen_treatment constr
_refine_ls_matrix_type full
_refine_ls_number_parameters 506
_refine_ls_number_reflns 7224
_refine_ls_number_restraints 0
_refine_ls_restrained_S_all 1.129
_refine_ls_R_factor_all 0.0571
_refine_ls_R_factor_gt 0.0510
_refine_ls_shift/su_max 0.002
_refine_ls_shift/su_mean 0.000
_refine_ls_structure_factor_coef Fsqd
_refine_ls_weighting_details 'calc w=1/[\s^2^(Fo^2^)+(0.1072P)^2^+0.8040P] where P=(Fo^2^+2Fc^2^)/3'
_refine_ls_weighting_scheme calc
_refine_ls_wR_factor_gt 0.1576
_refine_ls_wR_factor_ref 0.1660
_reflns_number_gt 6085
_reflns_number_total 7224
_reflns_threshold_expression >2sigma(I)
_cod_data_source_file c4ce00890a2.cif
_cod_data_source_block 2
_cod_depositor_comments
;
The following automatic conversions were performed:

'_symmetry_cell_setting' value 'Triclinic' changed to 'triclinic'
according to
/usr/data/users/saulius/crontab/automatic-downloads/rss-feeds/RSC/lib/dictionaries/cif_core.dic
dictionary named 'cif_core.dic' version 2.4.2 from 2011-04-26.

Automatic conversion script
Id: cif_fix_values 2281 2013-09-26 08:29:07Z andrius 

 Adding full bibliography for 7216684--7216689.cif.
;
_cod_original_cell_volume 2049.6(12)
_cod_original_sg_symbol_H-M P-1
_cod_database_code 7216687

loop_
_symmetry_equiv_pos_as_xyz
'x, y, z'
'-x, -y, -z'

loop_
_atom_site_label
_atom_site_type_symbol
_atom_site_fract_x
_atom_site_fract_y
_atom_site_fract_z
_atom_site_U_iso_or_equiv
_atom_site_adp_type
_atom_site_occupancy
_atom_site_symmetry_multiplicity
_atom_site_calc_flag
_atom_site_refinement_flags
_atom_site_disorder_assembly
_atom_site_disorder_group
Co1 Co 0.95426(4) 0.97026(3) 0.767270(17) 0.02187(15) Uani 1 1 d . . .
Co2 Co 0.51931(4) 1.01599(3) 0.726748(16) 0.02131(15) Uani 1 1 d . . .
N1 N 0.5502(3) 1.12756(19) 1.21289(11) 0.0250(5) Uani 1 1 d . . .
N2 N 0.9781(3) 0.88675(19) 0.29385(11) 0.0247(5) Uani 1 1 d . . .
O1 O 0.7288(2) 1.10760(17) 0.79715(9) 0.0281(4) Uani 1 1 d . . .
O2 O 0.8875(2) 1.0358(2) 0.84900(10) 0.0348(5) Uani 1 1 d . . .
O3 O 0.5758(2) 1.87069(16) 1.22628(10) 0.0292(4) Uani 1 1 d . . .
O4 O 0.4398(3) 1.79876(18) 1.30199(11) 0.0367(5) Uani 1 1 d . . .
O5 O 0.5875(2) 0.95292(19) 0.64484(10) 0.0345(5) Uani 1 1 d . . .
O6 O 0.7418(2) 0.87888(18) 0.69861(9) 0.0291(4) Uani 1 1 d . . .
O7 O 0.9517(2) 0.14356(16) 0.28041(10) 0.0291(4) Uani 1 1 d . . .
O8 O 1.0812(3) 0.21292(18) 0.20207(11) 0.0387(5) Uani 1 1 d . . .
C1 C 0.7926(3) 1.0825(2) 0.84947(13) 0.0239(5) Uani 1 1 d . . .
C2 C 0.7573(3) 1.1136(2) 0.91842(13) 0.0248(5) Uani 1 1 d . . .
C3 C 0.8096(4) 1.0767(3) 0.97736(15) 0.0345(7) Uani 1 1 d . . .
H3 H 0.8710 1.0341 0.9749 0.041 Uiso 1 1 calc R . .
C4 C 0.7713(4) 1.1027(3) 1.03975(14) 0.0345(7) Uani 1 1 d . . .
H4 H 0.8083 1.0781 1.0787 0.041 Uiso 1 1 calc R . .
C5 C 0.6785(3) 1.1648(2) 1.04460(13) 0.0249(5) Uani 1 1 d . . .
C6 C 0.6260(3) 1.2020(3) 0.98503(14) 0.0317(6) Uani 1 1 d . . .
H6 H 0.5642 1.2442 0.9874 0.038 Uiso 1 1 calc R . .
C7 C 0.6648(3) 1.1770(3) 0.92318(14) 0.0313(6) Uani 1 1 d . . .
H7 H 0.6290 1.2025 0.8843 0.038 Uiso 1 1 calc R . .
C8 C 0.6322(3) 1.1914(2) 1.11024(13) 0.0240(5) Uani 1 1 d . . .
C9 C 0.6008(3) 1.1086(2) 1.15554(13) 0.0241(5) Uani 1 1 d . . .
H9 H 0.6156 1.0371 1.1456 0.029 Uiso 1 1 calc R . .
C10 C 0.5335(3) 1.2325(2) 1.22841(14) 0.0279(6) Uani 1 1 d . . .
H10 H 0.4994 1.2457 1.2684 0.033 Uiso 1 1 calc R . .
C11 C 0.5645(3) 1.3225(2) 1.18767(14) 0.0263(6) Uani 1 1 d . . .
C12 C 0.6128(3) 1.2994(2) 1.12748(14) 0.0277(6) Uani 1 1 d . . .
H12 H 0.6324 1.3567 1.0983 0.033 Uiso 1 1 calc R . .
C13 C 0.5490(3) 1.4399(2) 1.20740(14) 0.0276(6) Uani 1 1 d . . .
C14 C 0.4635(7) 1.4533(4) 1.2524(2) 0.0763(16) Uani 1 1 d . . .
H14 H 0.4116 1.3869 1.2727 0.092 Uiso 1 1 calc R . .
C15 C 0.4513(7) 1.5638(4) 1.2692(3) 0.0825(18) Uani 1 1 d . . .
H15 H 0.3915 1.5698 1.3004 0.099 Uiso 1 1 calc R . .
C16 C 0.5251(3) 1.6639(2) 1.24091(14) 0.0261(6) Uani 1 1 d . . .
C17 C 0.6096(7) 1.6494(3) 1.1966(3) 0.0850(18) Uani 1 1 d . . .
H17 H 0.6596 1.7150 1.1755 0.102 Uiso 1 1 calc R . .
C18 C 0.6251(7) 1.5409(4) 1.1813(3) 0.0883(19) Uani 1 1 d . . .
H18 H 0.6898 1.5369 1.1521 0.106 Uiso 1 1 calc R . .
C19 C 0.5128(3) 1.7846(2) 1.25814(14) 0.0257(6) Uani 1 1 d . . .
C20 C 0.6829(3) 0.9064(2) 0.64529(13) 0.0246(5) Uani 1 1 d . . .
C21 C 0.7264(3) 0.8798(2) 0.57798(13) 0.0240(5) Uani 1 1 d . . .
C22 C 0.8138(3) 0.8120(3) 0.57384(14) 0.0309(6) Uani 1 1 d . . .
H22 H 0.8390 0.7795 0.6117 0.037 Uiso 1 1 calc R . .
C23 C 0.8630(3) 0.7927(3) 0.51420(14) 0.0299(6) Uani 1 1 d . . .
H23 H 0.9217 0.7477 0.5124 0.036 Uiso 1 1 calc R . .
C24 C 0.8263(3) 0.8396(2) 0.45632(13) 0.0234(5) Uani 1 1 d . . .
C25 C 0.7382(3) 0.9063(3) 0.46054(14) 0.0323(6) Uani 1 1 d . . .
H25 H 0.7116 0.9378 0.4224 0.039 Uiso 1 1 calc R . .
C26 C 0.6894(3) 0.9267(3) 0.52075(14) 0.0310(6) Uani 1 1 d . . .
H26 H 0.6313 0.9721 0.5227 0.037 Uiso 1 1 calc R . .
C27 C 0.9188(3) 0.9022(2) 0.34889(13) 0.0224(5) Uani 1 1 d . . .
H27 H 0.9011 0.9725 0.3579 0.027 Uiso 1 1 calc R . .
C28 C 0.8825(3) 0.8177(2) 0.39314(13) 0.0235(5) Uani 1 1 d . . .
C29 C 0.9040(3) 0.7110(2) 0.37650(14) 0.0277(6) Uani 1 1 d . . .
H29 H 0.8787 0.6515 0.4042 0.033 Uiso 1 1 calc R . .
C30 C 0.9629(3) 0.6917(2) 0.31889(14) 0.0262(6) Uani 1 1 d . A .
C31 C 1.0002(3) 0.7840(2) 0.27979(14) 0.0283(6) Uani 1 1 d . . .
H31 H 1.0425 0.7741 0.2420 0.034 Uiso 1 1 calc R . .
C32 C 0.9801(3) 0.5745(2) 0.29955(14) 0.0279(6) Uani 1 1 d . . .
C33 C 0.9840(12) 0.5011(11) 0.3505(5) 0.013(3) Uani 0.29(2) 1 d P A 1
H33A H 0.9824 0.5282 0.3960 0.016 Uiso 0.29(2) 1 calc PR A 1
C34 C 0.9904(14) 0.3877(13) 0.3314(6) 0.015(3) Uani 0.29(2) 1 d P A 1
H34A H 0.9872 0.3372 0.3638 0.018 Uiso 0.29(2) 1 calc PR A 1
C36 C 1.0000(13) 0.4203(13) 0.2185(7) 0.017(3) Uani 0.29(2) 1 d P A 1
H36A H 1.0059 0.3939 0.1737 0.020 Uiso 0.29(2) 1 calc PR A 1
C37 C 0.9904(16) 0.5314(15) 0.2341(8) 0.023(3) Uani 0.29(2) 1 d P A 1
H37A H 0.9908 0.5781 0.1999 0.028 Uiso 0.29(2) 1 calc PR A 1
C33' C 0.911(2) 0.4757(9) 0.3278(8) 0.085(5) Uani 0.71(2) 1 d P A 2
H33B H 0.8507 0.4813 0.3590 0.102 Uiso 0.71(2) 1 calc PR A 2
C34' C 0.9248(19) 0.3673(9) 0.3126(8) 0.083(4) Uani 0.71(2) 1 d P A 2
H34B H 0.8800 0.3039 0.3361 0.100 Uiso 0.71(2) 1 calc PR A 2
C36' C 1.072(2) 0.4499(10) 0.2335(7) 0.074(4) Uani 0.71(2) 1 d P A 2
H36B H 1.1277 0.4428 0.2006 0.089 Uiso 0.71(2) 1 calc PR A 2
C37' C 1.0592(19) 0.5598(10) 0.2511(6) 0.068(3) Uani 0.71(2) 1 d P A 2
H37B H 1.1059 0.6252 0.2293 0.081 Uiso 0.71(2) 1 calc PR A 2
C35 C 1.0012(3) 0.3496(2) 0.26491(14) 0.0266(6) Uani 1 1 d . . .
C38 C 1.0124(3) 0.2287(2) 0.24745(14) 0.0270(6) Uani 1 1 d . A .
O1W O 0.2950(2) 0.92217(18) 0.65862(10) 0.0327(4) Uani 1 1 d . . .
O2W O 1.1771(2) 1.05984(18) 0.83498(10) 0.0340(5) Uani 1 1 d . . .

loop_
_atom_site_aniso_label
_atom_site_aniso_U_11
_atom_site_aniso_U_22
_atom_site_aniso_U_33
_atom_site_aniso_U_23
_atom_site_aniso_U_13
_atom_site_aniso_U_12
Co1 0.0364(2) 0.0200(2) 0.0229(2) 0.00962(15) 0.01779(16) 0.02027(17)
Co2 0.0355(2) 0.0193(2) 0.0220(2) 0.00917(15) 0.01696(16) 0.01947(17)
N1 0.0417(12) 0.0186(10) 0.0239(11) 0.0088(8) 0.0180(10) 0.0170(9)
N2 0.0397(12) 0.0190(10) 0.0251(11) 0.0096(9) 0.0176(10) 0.0171(9)
O1 0.0376(10) 0.0315(10) 0.0205(9) 0.0075(8) 0.0122(8) 0.0173(8)
O2 0.0461(12) 0.0497(12) 0.0262(10) 0.0065(9) 0.0175(9) 0.0348(10)
O3 0.0391(11) 0.0201(9) 0.0399(11) 0.0086(8) 0.0178(9) 0.0203(8)
O4 0.0594(13) 0.0300(10) 0.0402(12) 0.0130(9) 0.0270(10) 0.0310(10)
O5 0.0453(11) 0.0476(12) 0.0267(10) 0.0049(9) 0.0177(9) 0.0328(10)
O6 0.0385(10) 0.0331(10) 0.0206(9) 0.0071(8) 0.0128(8) 0.0175(8)
O7 0.0394(10) 0.0220(9) 0.0389(11) 0.0102(8) 0.0178(9) 0.0217(8)
O8 0.0633(14) 0.0314(11) 0.0448(12) 0.0170(9) 0.0334(11) 0.0334(10)
C1 0.0272(13) 0.0221(12) 0.0247(13) 0.0039(10) 0.0133(10) 0.0104(10)
C2 0.0300(13) 0.0264(13) 0.0247(13) 0.0053(10) 0.0135(11) 0.0161(11)
C3 0.0508(17) 0.0461(17) 0.0294(14) 0.0121(13) 0.0183(13) 0.0387(15)
C4 0.0541(18) 0.0456(17) 0.0261(14) 0.0152(12) 0.0185(13) 0.0379(15)
C5 0.0375(14) 0.0221(12) 0.0229(13) 0.0070(10) 0.0171(11) 0.0162(11)
C6 0.0447(16) 0.0404(15) 0.0284(14) 0.0094(12) 0.0151(12) 0.0335(13)
C7 0.0451(16) 0.0399(15) 0.0225(13) 0.0095(11) 0.0122(12) 0.0292(13)
C8 0.0339(14) 0.0222(12) 0.0221(12) 0.0057(10) 0.0129(11) 0.0156(11)
C9 0.0371(14) 0.0174(12) 0.0263(13) 0.0054(10) 0.0153(11) 0.0169(10)
C10 0.0461(16) 0.0220(13) 0.0264(13) 0.0064(11) 0.0217(12) 0.0199(12)
C11 0.0411(15) 0.0189(12) 0.0281(13) 0.0077(10) 0.0183(11) 0.0172(11)
C12 0.0464(16) 0.0208(12) 0.0279(14) 0.0106(11) 0.0189(12) 0.0211(12)
C13 0.0419(15) 0.0193(13) 0.0304(14) 0.0070(11) 0.0176(12) 0.0178(11)
C14 0.162(5) 0.051(2) 0.081(3) 0.047(2) 0.093(3) 0.078(3)
C15 0.178(5) 0.058(2) 0.084(3) 0.046(2) 0.105(4) 0.087(3)
C16 0.0343(14) 0.0203(13) 0.0303(14) 0.0049(10) 0.0097(11) 0.0174(11)
C17 0.154(5) 0.036(2) 0.123(4) 0.048(2) 0.112(4) 0.060(3)
C18 0.165(5) 0.042(2) 0.120(4) 0.047(2) 0.119(4) 0.067(3)
C19 0.0332(14) 0.0208(13) 0.0281(14) 0.0029(10) 0.0069(11) 0.0170(11)
C20 0.0296(13) 0.0223(12) 0.0239(13) 0.0022(10) 0.0135(11) 0.0110(10)
C21 0.0303(13) 0.0257(13) 0.0215(12) 0.0034(10) 0.0120(10) 0.0153(11)
C22 0.0483(16) 0.0380(15) 0.0205(13) 0.0094(11) 0.0134(12) 0.0295(13)
C23 0.0433(16) 0.0380(15) 0.0264(14) 0.0092(11) 0.0152(12) 0.0320(13)
C24 0.0341(14) 0.0207(12) 0.0227(13) 0.0055(10) 0.0160(11) 0.0152(10)
C25 0.0501(17) 0.0418(16) 0.0266(14) 0.0153(12) 0.0192(13) 0.0351(14)
C26 0.0443(16) 0.0390(16) 0.0288(14) 0.0096(12) 0.0170(12) 0.0329(13)
C27 0.0318(13) 0.0163(11) 0.0263(13) 0.0047(10) 0.0130(11) 0.0150(10)
C28 0.0326(13) 0.0228(12) 0.0223(13) 0.0065(10) 0.0131(11) 0.0158(11)
C29 0.0478(16) 0.0222(13) 0.0267(13) 0.0115(11) 0.0204(12) 0.0225(12)
C30 0.0395(15) 0.0201(12) 0.0292(14) 0.0095(10) 0.0196(12) 0.0175(11)
C31 0.0462(16) 0.0234(13) 0.0288(14) 0.0090(11) 0.0243(12) 0.0215(12)
C32 0.0423(15) 0.0207(13) 0.0319(14) 0.0089(11) 0.0208(12) 0.0190(11)
C33 0.022(5) 0.014(4) 0.003(4) 0.000(3) -0.003(4) 0.011(4)
C34 0.024(6) 0.012(5) 0.013(5) 0.006(3) 0.001(4) 0.011(4)
C36 0.020(6) 0.019(5) 0.016(4) 0.002(4) 0.011(5) 0.010(4)
C37 0.031(7) 0.024(6) 0.019(5) 0.005(4) 0.006(5) 0.016(5)
C33' 0.151(12) 0.041(4) 0.120(9) 0.045(5) 0.112(9) 0.061(6)
C34' 0.132(11) 0.036(4) 0.132(10) 0.047(6) 0.106(8) 0.050(6)
C36' 0.140(10) 0.048(5) 0.098(7) 0.043(5) 0.102(8) 0.068(6)
C37' 0.136(10) 0.040(5) 0.079(7) 0.043(5) 0.084(7) 0.061(6)
C35 0.0347(14) 0.0212(13) 0.0320(14) 0.0065(11) 0.0131(11) 0.0177(11)
C38 0.0337(14) 0.0245(13) 0.0311(14) 0.0051(11) 0.0094(12) 0.0202(11)
O1W 0.0355(10) 0.0357(11) 0.0325(10) 0.0091(8) 0.0136(8) 0.0180(9)
O2W 0.0381(11) 0.0352(11) 0.0343(11) 0.0103(9) 0.0129(9) 0.0187(9)

loop_
_atom_type_symbol
_atom_type_description
_atom_type_scat_dispersion_real
_atom_type_scat_dispersion_imag
_atom_type_scat_source
C C 0.0033 0.0016 'International Tables Vol C Tables 4.2.6.8 and 6.1.1.4'
H H 0.0000 0.0000 'International Tables Vol C Tables 4.2.6.8 and 6.1.1.4'
N N 0.0061 0.0033 'International Tables Vol C Tables 4.2.6.8 and 6.1.1.4'
O O 0.0106 0.0060 'International Tables Vol C Tables 4.2.6.8 and 6.1.1.4'
Co Co 0.3494 0.9721 'International Tables Vol C Tables 4.2.6.8 and 6.1.1.4'

loop_
_geom_angle_atom_site_label_1
_geom_angle_atom_site_label_2
_geom_angle_atom_site_label_3
_geom_angle
_geom_angle_site_symmetry_1
_geom_angle_site_symmetry_3
O2 Co1 O6 99.18(8) . .
O2 Co1 O2W 83.41(8) . .
O6 Co1 O2W 177.32(7) . .
O2 Co1 O7 152.12(8) . 2_766
O6 Co1 O7 93.31(8) . 2_766
O2W Co1 O7 84.06(8) . 2_766
O2 Co1 N2 107.42(9) . 2_776
O6 Co1 N2 90.00(8) . 2_776
O2W Co1 N2 89.87(8) . 2_776
O7 Co1 N2 97.34(8) 2_766 2_776
O2 Co1 O8 95.93(8) . 2_766
O6 Co1 O8 87.89(8) . 2_766
O2W Co1 O8 91.17(8) . 2_766
O7 Co1 O8 59.54(8) 2_766 2_766
N2 Co1 O8 156.59(8) 2_776 2_766
O5 Co2 O1 100.23(8) . .
O5 Co2 O3 151.27(8) . 2_687
O1 Co2 O3 92.62(8) . 2_687
O5 Co2 O1W 83.18(8) . .
O1 Co2 O1W 176.53(7) . .
O3 Co2 O1W 84.58(8) 2_687 .
O5 Co2 N1 108.09(9) . 2_677
O1 Co2 N1 89.84(8) . 2_677
O3 Co2 N1 97.44(8) 2_687 2_677
O1W Co2 N1 88.49(8) . 2_677
O5 Co2 O4 95.42(8) . 2_687
O1 Co2 O4 86.67(8) . 2_687
O3 Co2 O4 59.55(8) 2_687 2_687
O1W Co2 O4 93.66(8) . 2_687
N1 Co2 O4 156.47(8) 2_677 2_687
C10 N1 C9 118.6(2) . .
C10 N1 Co2 121.41(17) . 2_677
C9 N1 Co2 119.76(16) . 2_677
C31 N2 C27 118.6(2) . .
C31 N2 Co1 121.26(17) . 2_776
C27 N2 Co1 120.09(16) . 2_776
C1 O1 Co2 134.13(17) . .
C1 O2 Co1 129.43(18) . .
C19 O3 Co2 92.19(15) . 2_687
C19 O4 Co2 87.45(16) . 2_687
C20 O5 Co2 128.33(18) . .
C20 O6 Co1 131.60(17) . .
C38 O7 Co1 92.06(15) . 2_766
C38 O8 Co1 87.42(16) . 2_766
O1 C1 O2 124.6(2) . .
O1 C1 C2 118.2(2) . .
O2 C1 C2 117.2(2) . .
C3 C2 C7 118.7(2) . .
C3 C2 C1 121.7(2) . .
C7 C2 C1 119.5(2) . .
C4 C3 C2 120.8(2) . .
C4 C3 H3 119.6 . .
C2 C3 H3 119.6 . .
C5 C4 C3 120.7(3) . .
C5 C4 H4 119.6 . .
C3 C4 H4 119.6 . .
C4 C5 C6 118.3(2) . .
C4 C5 C8 122.1(2) . .
C6 C5 C8 119.6(2) . .
C7 C6 C5 121.0(2) . .
C7 C6 H6 119.5 . .
C5 C6 H6 119.5 . .
C6 C7 C2 120.5(2) . .
C6 C7 H7 119.8 . .
C2 C7 H7 119.8 . .
C9 C8 C12 117.2(2) . .
C9 C8 C5 122.0(2) . .
C12 C8 C5 120.8(2) . .
N1 C9 C8 122.8(2) . .
N1 C9 H9 118.6 . .
C8 C9 H9 118.6 . .
N1 C10 C11 123.3(2) . .
N1 C10 H10 118.4 . .
C11 C10 H10 118.4 . .
C10 C11 C12 117.1(2) . .
C10 C11 C13 122.0(2) . .
C12 C11 C13 120.9(2) . .
C11 C12 C8 120.9(2) . .
C11 C12 H12 119.6 . .
C8 C12 H12 119.6 . .
C14 C13 C18 116.4(3) . .
C14 C13 C11 123.3(3) . .
C18 C13 C11 120.3(3) . .
C13 C14 C15 121.5(3) . .
C13 C14 H14 119.3 . .
C15 C14 H14 119.3 . .
C16 C15 C14 121.6(3) . .
C16 C15 H15 119.2 . .
C14 C15 H15 119.2 . .
C17 C16 C15 116.3(3) . .
C17 C16 C19 121.3(3) . .
C15 C16 C19 122.4(3) . .
C16 C17 C18 122.3(3) . .
C16 C17 H17 118.8 . .
C18 C17 H17 118.8 . .
C13 C18 C17 121.8(4) . .
C13 C18 H18 119.1 . .
C17 C18 H18 119.1 . .
O4 C19 O3 120.6(2) . .
O4 C19 C16 120.6(2) . .
O3 C19 C16 118.8(2) . .
O5 C20 O6 123.8(2) . .
O5 C20 C21 117.7(2) . .
O6 C20 C21 118.5(2) . .
C26 C21 C22 118.7(2) . .
C26 C21 C20 121.8(2) . .
C22 C21 C20 119.4(2) . .
C23 C22 C21 120.6(2) . .
C23 C22 H22 119.7 . .
C21 C22 H22 119.7 . .
C22 C23 C24 121.1(2) . .
C22 C23 H23 119.5 . .
C24 C23 H23 119.5 . .
C25 C24 C23 118.1(2) . .
C25 C24 C28 122.5(2) . .
C23 C24 C28 119.5(2) . .
C26 C25 C24 121.0(2) . .
C26 C25 H25 119.5 . .
C24 C25 H25 119.5 . .
C21 C26 C25 120.6(2) . .
C21 C26 H26 119.7 . .
C25 C26 H26 119.7 . .
N2 C27 C28 123.0(2) . .
N2 C27 H27 118.5 . .
C28 C27 H27 118.5 . .
C29 C28 C27 117.0(2) . .
C29 C28 C24 120.5(2) . .
C27 C28 C24 122.5(2) . .
C28 C29 C30 121.0(2) . .
C28 C29 H29 119.5 . .
C30 C29 H29 119.5 . .
C31 C30 C29 117.0(2) . .
C31 C30 C32 122.0(2) . .
C29 C30 C32 120.9(2) . .
N2 C31 C30 123.2(2) . .
N2 C31 H31 118.4 . .
C30 C31 H31 118.4 . .
C33' C32 C37' 116.6(5) . .
C33' C32 C37 107.8(8) . .
C37' C32 C37 26.5(6) . .
C33' C32 C33 29.3(7) . .
C37' C32 C33 111.6(6) . .
C37 C32 C33 117.2(8) . .
C33' C32 C30 120.5(4) . .
C37' C32 C30 122.8(4) . .
C37 C32 C30 123.8(7) . .
C33 C32 C30 119.1(5) . .
C34 C33 C32 119.2(9) . .
C34 C33 H33A 120.4 . .
C32 C33 H33A 120.4 . .
C35 C34 C33 120.9(10) . .
C35 C34 H34A 119.5 . .
C33 C34 H34A 119.5 . .
C35 C36 C37 122.5(12) . .
C35 C36 H36A 118.8 . .
C37 C36 H36A 118.8 . .
C36 C37 C32 121.3(13) . .
C36 C37 H37A 119.4 . .
C32 C37 H37A 119.4 . .
C32 C33' C34' 122.7(7) . .
C32 C33' H33B 118.6 . .
C34' C33' H33B 118.6 . .
C35 C34' C33' 122.0(7) . .
C35 C34' H34B 119.0 . .
C33' C34' H34B 119.0 . .
C37' C36' C35 120.3(6) . .
C37' C36' H36B 119.8 . .
C35 C36' H36B 119.8 . .
C32 C37' C36' 121.7(7) . .
C32 C37' H37B 119.1 . .
C36' C37' H37B 119.1 . .
C36 C35 C34' 110.1(7) . .
C36 C35 C34 118.9(8) . .
C34' C35 C34 26.2(7) . .
C36 C35 C36' 27.1(6) . .
C34' C35 C36' 116.5(5) . .
C34 C35 C36' 112.0(7) . .
C36 C35 C38 122.1(6) . .
C34' C35 C38 121.5(4) . .
C34 C35 C38 119.0(6) . .
C36' C35 C38 122.1(4) . .
O8 C38 O7 120.7(2) . .
O8 C38 C35 120.6(2) . .
O7 C38 C35 118.7(2) . .

loop_
_geom_bond_atom_site_label_1
_geom_bond_atom_site_label_2
_geom_bond_distance
_geom_bond_site_symmetry_2
Co1 O2 2.0323(19) .
Co1 O6 2.063(2) .
Co1 O2W 2.125(2) .
Co1 O7 2.1384(18) 2_766
Co1 N2 2.162(2) 2_776
Co1 O8 2.255(2) 2_766
Co2 O5 2.0315(19) .
Co2 O1 2.060(2) .
Co2 O3 2.1359(18) 2_687
Co2 O1W 2.139(2) .
Co2 N1 2.158(2) 2_677
Co2 O4 2.253(2) 2_687
N1 C10 1.341(3) .
N1 C9 1.342(3) .
N1 Co2 2.158(2) 2_677
N2 C31 1.340(3) .
N2 C27 1.342(3) .
N2 Co1 2.162(2) 2_776
O1 C1 1.254(3) .
O2 C1 1.255(3) .
O3 C19 1.267(3) .
O3 Co2 2.1359(18) 2_687
O4 C19 1.244(3) .
O4 Co2 2.253(2) 2_687
O5 C20 1.257(3) .
O6 C20 1.265(3) .
O7 C38 1.269(3) .
O7 Co1 2.1384(18) 2_766
O8 C38 1.244(3) .
O8 Co1 2.255(2) 2_766
C1 C2 1.508(3) .
C2 C3 1.393(4) .
C2 C7 1.396(4) .
C3 C4 1.388(4) .
C3 H3 0.9300 .
C4 C5 1.388(4) .
C4 H4 0.9300 .
C5 C6 1.405(4) .
C5 C8 1.488(3) .
C6 C7 1.378(4) .
C6 H6 0.9300 .
C7 H7 0.9300 .
C8 C9 1.393(4) .
C8 C12 1.395(4) .
C9 H9 0.9300 .
C10 C11 1.389(4) .
C10 H10 0.9300 .
C11 C12 1.391(4) .
C11 C13 1.491(3) .
C12 H12 0.9300 .
C13 C14 1.351(5) .
C13 C18 1.353(5) .
C14 C15 1.385(5) .
C14 H14 0.9300 .
C15 C16 1.364(5) .
C15 H15 0.9300 .
C16 C17 1.335(5) .
C16 C19 1.506(3) .
C17 C18 1.376(5) .
C17 H17 0.9300 .
C18 H18 0.9300 .
C20 C21 1.504(3) .
C21 C26 1.385(4) .
C21 C22 1.395(4) .
C22 C23 1.376(4) .
C22 H22 0.9300 .
C23 C24 1.396(4) .
C23 H23 0.9300 .
C24 C25 1.391(4) .
C24 C28 1.484(3) .
C25 C26 1.387(4) .
C25 H25 0.9300 .
C26 H26 0.9300 .
C27 C28 1.393(4) .
C27 H27 0.9300 .
C28 C29 1.389(4) .
C29 C30 1.395(4) .
C29 H29 0.9300 .
C30 C31 1.388(4) .
C30 C32 1.496(3) .
C31 H31 0.9300 .
C32 C33' 1.343(8) .
C32 C37' 1.360(9) .
C32 C37 1.378(17) .
C32 C33 1.422(11) .
C33 C34 1.399(19) .
C33 H33A 0.9300 .
C34 C35 1.383(14) .
C34 H34A 0.9300 .
C36 C35 1.324(15) .
C36 C37 1.38(2) .
C36 H36A 0.9300 .
C37 H37A 0.9300 .
C33' C34' 1.366(11) .
C33' H33B 0.9300 .
C34' C35 1.340(9) .
C34' H34B 0.9300 .
C36' C37' 1.383(10) .
C36' C35 1.397(9) .
C36' H36B 0.9300 .
C37' H37B 0.9300 .
C35 C38 1.503(3) .

loop_
_geom_torsion_atom_site_label_1
_geom_torsion_atom_site_label_2
_geom_torsion_atom_site_label_3
_geom_torsion_atom_site_label_4
_geom_torsion
_geom_torsion_site_symmetry_1
O5 Co2 O1 C1 -102.6(2) .
O3 Co2 O1 C1 103.2(2) 2_687
O1W Co2 O1 C1 67.0(12) .
N1 Co2 O1 C1 5.8(2) 2_677
O4 Co2 O1 C1 162.5(2) 2_687
O6 Co1 O2 C1 -41.5(2) .
O2W Co1 O2 C1 139.2(2) .
O7 Co1 O2 C1 -157.0(2) 2_766
N2 Co1 O2 C1 51.4(2) 2_776
O8 Co1 O2 C1 -130.3(2) 2_766
O1 Co2 O5 C20 41.9(2) .
O3 Co2 O5 C20 157.1(2) 2_687
O1W Co2 O5 C20 -137.5(2) .
N1 Co2 O5 C20 -51.3(2) 2_677
O4 Co2 O5 C20 129.5(2) 2_687
O2 Co1 O6 C20 104.8(2) .
O2W Co1 O6 C20 -90.1(15) .
O7 Co1 O6 C20 -100.2(2) 2_766
N2 Co1 O6 C20 -2.9(2) 2_776
O8 Co1 O6 C20 -159.5(2) 2_766
Co2 O1 C1 O2 95.9(3) .
Co2 O1 C1 C2 -86.0(3) .
Co1 O2 C1 O1 -6.6(4) .
Co1 O2 C1 C2 175.26(17) .
O1 C1 C2 C3 172.9(3) .
O2 C1 C2 C3 -8.9(4) .
O1 C1 C2 C7 -4.6(4) .
O2 C1 C2 C7 173.6(2) .
C7 C2 C3 C4 -0.3(4) .
C1 C2 C3 C4 -177.8(3) .
C2 C3 C4 C5 0.7(5) .
C3 C4 C5 C6 -0.8(4) .
C3 C4 C5 C8 178.5(3) .
C4 C5 C6 C7 0.4(4) .
C8 C5 C6 C7 -178.9(3) .
C5 C6 C7 C2 0.1(5) .
C3 C2 C7 C6 -0.1(4) .
C1 C2 C7 C6 177.4(3) .
C4 C5 C8 C9 -35.9(4) .
C6 C5 C8 C9 143.3(3) .
C4 C5 C8 C12 146.5(3) .
C6 C5 C8 C12 -34.2(4) .
C10 N1 C9 C8 -2.1(4) .
Co2 N1 C9 C8 173.1(2) 2_677
C12 C8 C9 N1 1.6(4) .
C5 C8 C9 N1 -176.0(2) .
C9 N1 C10 C11 0.7(4) .
Co2 N1 C10 C11 -174.4(2) 2_677
N1 C10 C11 C12 1.0(4) .
N1 C10 C11 C13 -178.3(3) .
C10 C11 C12 C8 -1.4(4) .
C13 C11 C12 C8 177.9(3) .
C9 C8 C12 C11 0.2(4) .
C5 C8 C12 C11 177.8(3) .
C10 C11 C13 C14 -20.1(5) .
C12 C11 C13 C14 160.6(4) .
C10 C11 C13 C18 158.3(4) .
C12 C11 C13 C18 -21.0(5) .
C18 C13 C14 C15 1.8(8) .
C11 C13 C14 C15 -179.7(5) .
C13 C14 C15 C16 0.0(9) .
C14 C15 C16 C17 -0.2(8) .
C14 C15 C16 C19 179.7(5) .
C15 C16 C17 C18 -1.5(8) .
C19 C16 C17 C18 178.6(5) .
C14 C13 C18 C17 -3.5(8) .
C11 C13 C18 C17 177.9(5) .
C16 C17 C18 C13 3.5(10) .
Co2 O4 C19 O3 4.4(3) 2_687
Co2 O4 C19 C16 -174.3(2) 2_687
Co2 O3 C19 O4 -4.7(3) 2_687
Co2 O3 C19 C16 174.1(2) 2_687
C17 C16 C19 O4 -176.5(4) .
C15 C16 C19 O4 3.6(5) .
C17 C16 C19 O3 4.7(5) .
C15 C16 C19 O3 -175.2(4) .
Co2 O5 C20 O6 7.9(4) .
Co2 O5 C20 C21 -173.39(17) .
Co1 O6 C20 O5 -100.1(3) .
Co1 O6 C20 C21 81.2(3) .
O5 C20 C21 C26 12.9(4) .
O6 C20 C21 C26 -168.3(3) .
O5 C20 C21 C22 -170.7(2) .
O6 C20 C21 C22 8.1(4) .
C26 C21 C22 C23 0.4(4) .
C20 C21 C22 C23 -176.1(2) .
C21 C22 C23 C24 -0.4(4) .
C22 C23 C24 C25 -0.1(4) .
C22 C23 C24 C28 179.6(3) .
C23 C24 C25 C26 0.6(4) .
C28 C24 C25 C26 -179.1(3) .
C22 C21 C26 C25 0.1(4) .
C20 C21 C26 C25 176.5(3) .
C24 C25 C26 C21 -0.6(5) .
C31 N2 C27 C28 1.6(4) .
Co1 N2 C27 C28 -175.6(2) 2_776
N2 C27 C28 C29 -2.7(4) .
N2 C27 C28 C24 176.1(2) .
C25 C24 C28 C29 -149.9(3) .
C23 C24 C28 C29 30.4(4) .
C25 C24 C28 C27 31.4(4) .
C23 C24 C28 C27 -148.3(3) .
C27 C28 C29 C30 1.5(4) .
C24 C28 C29 C30 -177.3(2) .
C28 C29 C30 C31 0.6(4) .
C28 C29 C30 C32 -177.6(3) .
C27 N2 C31 C30 0.8(4) .
Co1 N2 C31 C30 178.0(2) 2_776
C29 C30 C31 N2 -1.9(4) .
C32 C30 C31 N2 176.3(3) .
C31 C30 C32 C33' -164.3(11) .
C29 C30 C32 C33' 13.9(11) .
C31 C30 C32 C37' 12.7(10) .
C29 C30 C32 C37' -169.1(9) .
C31 C30 C32 C37 -19.1(8) .
C29 C30 C32 C37 159.0(7) .
C31 C30 C32 C33 161.9(5) .
C29 C30 C32 C33 -20.0(6) .
C33' C32 C33 C34 74.7(13) .
C37' C32 C33 C34 -31.5(11) .
C37 C32 C33 C34 -3.0(11) .
C30 C32 C33 C34 176.0(7) .
C32 C33 C34 C35 3.5(13) .
C35 C36 C37 C32 -0.5(15) .
C33' C32 C37 C36 -28.5(13) .
C37' C32 C37 C36 86(2) .
C33 C32 C37 C36 1.6(13) .
C30 C32 C37 C36 -177.4(7) .
C37' C32 C33' C34' 3.8(13) .
C37 C32 C33' C34' 30.9(14) .
C33 C32 C33' C34' -83.2(17) .
C30 C32 C33' C34' -179.0(8) .
C32 C33' C34' C35 -4.3(16) .
C33' C32 C37' C36' -2.1(13) .
C37 C32 C37' C36' -78(2) .
C33 C32 C37' C36' 29.6(12) .
C30 C32 C37' C36' -179.2(7) .
C35 C36' C37' C32 0.8(15) .
C37 C36 C35 C34' 28.0(12) .
C37 C36 C35 C34 0.9(12) .
C37 C36 C35 C36' -81.1(18) .
C37 C36 C35 C38 -179.7(8) .
C33' C34' C35 C36 -26.0(13) .
C33' C34' C35 C34 89(2) .
C33' C34' C35 C36' 2.7(13) .
C33' C34' C35 C38 -178.5(8) .
C33 C34 C35 C36 -2.4(12) .
C33 C34 C35 C34' -78.7(18) .
C33 C34 C35 C36' 26.7(12) .
C33 C34 C35 C38 178.2(7) .
C37' C36' C35 C36 81.4(19) .
C37' C36' C35 C34' -1.0(12) .
C37' C36' C35 C34 -29.4(12) .
C37' C36' C35 C38 -179.8(7) .
Co1 O8 C38 O7 -5.5(3) 2_766
Co1 O8 C38 C35 173.8(2) 2_766
Co1 O7 C38 O8 5.8(3) 2_766
Co1 O7 C38 C35 -173.5(2) 2_766
C36 C35 C38 O8 29.4(7) .
C34' C35 C38 O8 178.6(10) .
C34 C35 C38 O8 -151.2(6) .
C36' C35 C38 O8 -2.7(10) .
C36 C35 C38 O7 -151.3(6) .
C34' C35 C38 O7 -2.1(10) .
C34 C35 C38 O7 28.1(7) .
C36' C35 C38 O7 176.6(9) .
